data_7033850
loop_
_publ_author_name
'Kauf, Thomas'
'Rosa, Vitor'
'Fliedel, Christophe'
'Pattacini, Roberto'
'Deibel, Naina'
'Avil\'es, Teresa'
'Sarkar, Biprajit'
'Braunstein, Pierre'

_publ_section_title
;
 Reactivity of TCNE and TCNQ derivatives of quinonoid zwitterions with
 Cu(i).
;
_journal_issue 12
_journal_name_full 'Dalton transactions (Cambridge, England : 2003)'
_journal_page_first 5441
_journal_page_last 5450
_journal_paper_doi 10.1039/c4dt03956d
_journal_volume 44
_journal_year 2015
_chemical_formula_moiety 'C120 H130 Cu2 N16 O4, 4(C H2 Cl2), 2(B F4)'
_chemical_formula_sum 'C124 H138 B2 Cl8 Cu2 F8 N16 O4'
_chemical_formula_weight 2500.80
_space_group_IT_number 2
_symmetry_cell_setting triclinic
_symmetry_Int_Tables_number 2
_symmetry_space_group_name_Hall '-P 1'
_symmetry_space_group_name_H-M 'P -1'
_atom_sites_solution_hydrogens geom
_atom_sites_solution_primary direct
_atom_sites_solution_secondary difmap
_audit_creation_method SHELXL-97
_audit_update_record
;
2014-12-22 deposited with the CCDC.
2015-01-30 downloaded from the CCDC.
;
_cell_angle_alpha 104.264(3)
_cell_angle_beta 92.349(3)
_cell_angle_gamma 105.810(2)
_cell_formula_units_Z 1
_cell_length_a 12.9140(8)
_cell_length_b 14.2234(7)
_cell_length_c 18.4642(8)
_cell_measurement_reflns_used 7131
_cell_measurement_temperature 173(2)
_cell_measurement_theta_max 26.022
_cell_measurement_theta_min 0.998
_cell_volume 3141.3(3)
_computing_cell_refinement 'HKL Scalepack (Otwinowski & Minor 1997)'
_computing_data_reduction 'HKL Denzo and Scalepack (Otwinowski & Minor 1997)'
_computing_molecular_graphics ORTEP-3
_computing_publication_material PLATON
_computing_structure_refinement 'SHELXL-97 (Sheldrick, 1997)'
_computing_structure_solution 'SHELXS-97 (Sheldrick, 1997)'
_diffrn_ambient_temperature 173(2)
_diffrn_detector_area_resol_mean 9
_diffrn_measured_fraction_theta_full 0.992
_diffrn_measured_fraction_theta_max 0.992
_diffrn_measurement_device_type KappaCCD
_diffrn_measurement_method CCD
_diffrn_radiation_monochromator graphite
_diffrn_radiation_probe x-ray
_diffrn_radiation_type MoK\a
_diffrn_radiation_wavelength 0.71073
_diffrn_reflns_av_R_equivalents 0.0396
_diffrn_reflns_av_sigmaI/netI 0.1042
_diffrn_reflns_limit_h_max 15
_diffrn_reflns_limit_h_min -13
_diffrn_reflns_limit_k_max 15
_diffrn_reflns_limit_k_min -17
_diffrn_reflns_limit_l_max 22
_diffrn_reflns_limit_l_min -22
_diffrn_reflns_number 18166
_diffrn_reflns_theta_full 26.00
_diffrn_reflns_theta_max 26.00
_diffrn_reflns_theta_min 1.15
_diffrn_source 'fine-focus sealed tube'
_exptl_absorpt_coefficient_mu 0.578
_exptl_absorpt_correction_type none
_exptl_crystal_colour red
_exptl_crystal_density_diffrn 1.322
_exptl_crystal_density_method 'not measured'
_exptl_crystal_description block
_exptl_crystal_F_000 1302
_exptl_crystal_size_max 0.25
_exptl_crystal_size_mid 0.2
_exptl_crystal_size_min 0.2
_refine_diff_density_max 0.678
_refine_diff_density_min -0.578
_refine_diff_density_rms 0.121
_refine_ls_extinction_method none
_refine_ls_goodness_of_fit_ref 1.044
_refine_ls_hydrogen_treatment mixed
_refine_ls_matrix_type full
_refine_ls_number_parameters 757
_refine_ls_number_reflns 12262
_refine_ls_number_restraints 0
_refine_ls_restrained_S_all 1.044
_refine_ls_R_factor_all 0.1378
_refine_ls_R_factor_gt 0.0745
_refine_ls_shift/su_max 0.001
_refine_ls_shift/su_mean 0.000
_refine_ls_structure_factor_coef Fsqd
_refine_ls_weighting_details 'calc w=1/[\s^2^(Fo^2^)+(0.0967P)^2^+1.8801P] where P=(Fo^2^+2Fc^2^)/3'
_refine_ls_weighting_scheme calc
_refine_ls_wR_factor_gt 0.1605
_refine_ls_wR_factor_ref 0.2020
_reflns_number_gt 7503
_reflns_number_total 12262
_reflns_threshold_expression >2sigma(I)
_cod_data_source_file c4dt03956d2.cif
_cod_data_source_block tk_Cu2_Zw_Bipy
_cod_depositor_comments 'Adding full bibliography for 7033850--7033852.cif.'
_cod_database_code 7033850

loop_
_symmetry_equiv_pos_as_xyz
'x, y, z'
'-x, -y, -z'

loop_
_atom_site_label
_atom_site_type_symbol
_atom_site_fract_x
_atom_site_fract_y
_atom_site_fract_z
_atom_site_U_iso_or_equiv
_atom_site_adp_type
_atom_site_occupancy
_atom_site_symmetry_multiplicity
_atom_site_calc_flag
_atom_site_refinement_flags
Cu1 Cu 0.76054(5) 0.31539(4) 0.21886(3) 0.02886(17) Uani 1 1 d .
Cl3 Cl 0.49574(13) 0.37331(11) 0.41890(8) 0.0579(4) Uani 1 1 d .
Cl2 Cl 0.85486(17) 0.14278(14) 0.32262(9) 0.0823(5) Uani 1 1 d .
Cl4 Cl 0.26291(16) 0.31746(14) 0.38453(11) 0.0908(6) Uani 1 1 d .
Cl1 Cl 0.8427(2) -0.06730(17) 0.31012(14) 0.1206(9) Uani 1 1 d .
F1 F 0.2818(3) 0.5846(2) 0.40539(16) 0.0607(9) Uani 1 1 d .
F2 F 0.1924(3) 0.5359(2) 0.28650(16) 0.0606(9) Uani 1 1 d .
O1 O 0.6557(3) 0.2381(2) 0.42540(17) 0.0393(8) Uani 1 1 d .
F3 F 0.2731(3) 0.7010(2) 0.34471(16) 0.0620(9) Uani 1 1 d .
F4 F 0.3735(3) 0.5999(3) 0.30589(18) 0.0718(10) Uani 1 1 d .
O2 O 0.3910(3) -0.0762(2) 0.32827(17) 0.0405(8) Uani 1 1 d .
N7 N 0.7352(3) 0.3829(2) 0.13510(17) 0.0227(8) Uani 1 1 d .
N8 N 0.7962(3) 0.2107(2) 0.12455(17) 0.0226(8) Uani 1 1 d .
N6 N 0.8528(3) 0.3914(3) 0.31658(17) 0.0276(8) Uani 1 1 d .
N2 N 0.4927(4) -0.1609(3) 0.4065(2) 0.0317(9) Uani 1 1 d .
N3 N 0.6270(3) 0.2370(3) 0.25098(18) 0.0293(9) Uani 1 1 d .
N1 N 0.7574(3) 0.1609(3) 0.5087(2) 0.0352(10) Uani 1 1 d .
C31 C 0.7539(3) 0.2419(3) -0.1328(2) 0.0276(10) Uani 1 1 d .
C35 C 0.7843(3) 0.1914(3) -0.0169(2) 0.0242(9) Uani 1 1 d .
C26 C 0.7420(3) 0.3286(3) 0.0692(2) 0.0214(9) Uani 1 1 d .
C36 C 0.7544(3) 0.2570(3) -0.0547(2) 0.0242(9) Uani 1 1 d .
C1 C 0.5207(4) 0.0851(3) 0.3690(2) 0.0283(10) Uani 1 1 d .
C6 C 0.4738(4) -0.0188(3) 0.3675(2) 0.0301(10) Uani 1 1 d .
C37 C 0.8382(4) 0.1250(3) 0.1168(2) 0.0247(10) Uani 1 1 d .
C22 C 0.9690(4) 0.4779(3) 0.4617(2) 0.0261(10) Uani 1 1 d .
C29 C 0.7013(4) 0.3962(4) -0.1171(2) 0.0362(11) Uani 1 1 d .
H29 H 0.6832 0.4443 -0.1391 0.043 Uiso 1 1 calc R
C33 C 0.8185(4) 0.0969(3) -0.1352(2) 0.0295(10) Uani 1 1 d .
H33 H 0.8423 0.0427 -0.1632 0.035 Uiso 1 1 calc R
C27 C 0.7298(3) 0.3405(3) -0.0075(2) 0.0249(9) Uani 1 1 d .
C23 C 0.8569(4) 0.4459(3) 0.4508(2) 0.0329(11) Uani 1 1 d .
H23 H 0.8170 0.4526 0.4930 0.039 Uiso 1 1 calc R
N4 N 0.3308(4) 0.1473(3) 0.1580(2) 0.0475(11) Uani 1 1 d .
C8 C 0.3772(4) 0.1031(3) 0.2807(2) 0.0289(10) Uani 1 1 d .
C21 C 1.0200(4) 0.4658(4) 0.3973(2) 0.0378(12) Uani 1 1 d .
H21 H 1.0969 0.4869 0.4014 0.045 Uiso 1 1 calc R
C42 C 0.9511(4) 0.1439(3) 0.1218(2) 0.0285(10) Uani 1 1 d .
C49 C 0.7132(4) 0.4781(3) 0.1402(2) 0.0244(9) Uani 1 1 d .
C10 C 0.3527(4) 0.1302(3) 0.2134(3) 0.0343(11) Uani 1 1 d .
C30 C 0.7243(4) 0.3145(3) -0.1627(2) 0.0336(11) Uani 1 1 d .
H30 H 0.7202 0.3064 -0.2155 0.040 Uiso 1 1 calc R
C34 C 0.8164(4) 0.1110(3) -0.0565(2) 0.0267(10) Uani 1 1 d .
H34 H 0.8366 0.0661 -0.0321 0.032 Uiso 1 1 calc R
C25 C 0.7760(3) 0.2348(3) 0.0638(2) 0.0226(9) Uani 1 1 d .
C54 C 0.8014(4) 0.5644(3) 0.1466(2) 0.0311(10) Uani 1 1 d .
C7 C 0.4816(4) 0.1254(3) 0.3123(2) 0.0274(10) Uani 1 1 d .
C28 C 0.7036(4) 0.4113(3) -0.0384(2) 0.0306(10) Uani 1 1 d .
H28 H 0.6876 0.4686 -0.0077 0.037 Uiso 1 1 calc R
N5 N 0.2067(4) 0.0335(3) 0.3409(2) 0.0491(11) Uani 1 1 d .
C11 C 0.5630(4) 0.1904(3) 0.2800(2) 0.0267(10) Uani 1 1 d .
C39 C 0.8124(4) -0.0535(3) 0.0910(2) 0.0369(12) Uani 1 1 d .
H39 H 0.7665 -0.1209 0.0820 0.044 Uiso 1 1 calc R
C5 C 0.5380(4) -0.0631(3) 0.4149(2) 0.0303(10) Uani 1 1 d .
C32 C 0.7869(4) 0.1594(3) -0.1724(2) 0.0332(11) Uani 1 1 d .
H32 H 0.7875 0.1464 -0.2254 0.040 Uiso 1 1 calc R
C24 C 0.8028(4) 0.4044(3) 0.3792(2) 0.0336(11) Uani 1 1 d .
H24 H 0.7259 0.3837 0.3738 0.040 Uiso 1 1 calc R
C50 C 0.6066(4) 0.4819(3) 0.1401(2) 0.0298(10) Uani 1 1 d .
C38 C 0.7667(4) 0.0260(3) 0.1033(2) 0.0285(10) Uani 1 1 d .
C3 C 0.6707(4) 0.0973(3) 0.4660(2) 0.0295(10) Uani 1 1 d .
C41 C 0.9916(4) 0.0607(4) 0.1076(2) 0.0374(12) Uani 1 1 d .
H41 H 1.0676 0.0711 0.1088 0.045 Uiso 1 1 calc R
C4 C 0.6321(4) -0.0049(3) 0.4615(2) 0.0319(11) Uani 1 1 d .
H4 H 0.6698 -0.0350 0.4901 0.038 Uiso 1 1 calc R
C46 C 0.6436(4) 0.0049(3) 0.1026(3) 0.0357(11) Uani 1 1 d .
H46 H 0.6262 0.0702 0.1065 0.043 Uiso 1 1 calc R
C2 C 0.6157(4) 0.1465(3) 0.4185(2) 0.0292(10) Uani 1 1 d .
C52 C 0.6741(5) 0.6610(4) 0.1483(3) 0.0493(14) Uani 1 1 d .
H52 H 0.6599 0.7236 0.1499 0.059 Uiso 1 1 calc R
C9 C 0.2845(4) 0.0604(3) 0.3150(3) 0.0333(11) Uani 1 1 d .
C40 C 0.9222(4) -0.0373(4) 0.0916(3) 0.0404(12) Uani 1 1 d .
H40 H 0.9509 -0.0934 0.0811 0.048 Uiso 1 1 calc R
C12 C 0.8297(4) 0.1363(4) 0.5600(3) 0.0505(14) Uani 1 1 d .
H12A H 0.8434 0.0714 0.5350 0.061 Uiso 1 1 calc R
H12B H 0.7945 0.1279 0.6056 0.061 Uiso 1 1 calc R
C43 C 1.0273(4) 0.2514(3) 0.1412(2) 0.0351(11) Uani 1 1 d .
H43 H 0.9831 0.2992 0.1570 0.042 Uiso 1 1 calc R
C51 C 0.5894(4) 0.5757(3) 0.1439(3) 0.0412(12) Uani 1 1 d .
H51 H 0.5176 0.5808 0.1434 0.049 Uiso 1 1 calc R
C53 C 0.7790(4) 0.6562(3) 0.1505(3) 0.0412(12) Uani 1 1 d .
H53 H 0.8369 0.7159 0.1547 0.049 Uiso 1 1 calc R
C16 C 0.5398(4) -0.2272(3) 0.4365(3) 0.0368(11) Uani 1 1 d .
H16A H 0.4819 -0.2866 0.4415 0.044 Uiso 1 1 calc R
H16B H 0.5798 -0.1904 0.4869 0.044 Uiso 1 1 calc R
C55 C 0.9173(4) 0.5612(4) 0.1505(3) 0.0448(13) Uani 1 1 d .
H55 H 0.9164 0.4900 0.1482 0.054 Uiso 1 1 calc R
C58 C 0.5117(4) 0.3901(3) 0.1372(3) 0.0348(11) Uani 1 1 d .
H58 H 0.5410 0.3312 0.1347 0.042 Uiso 1 1 calc R
C59 C 0.4301(4) 0.3627(4) 0.0679(3) 0.0531(14) Uani 1 1 d .
H59A H 0.3982 0.4183 0.0698 0.080 Uiso 1 1 calc R
H59B H 0.3727 0.3007 0.0669 0.080 Uiso 1 1 calc R
H59C H 0.4668 0.3515 0.0225 0.080 Uiso 1 1 calc R
C17 C 0.6181(5) -0.2627(4) 0.3818(3) 0.0507(14) Uani 1 1 d .
H17A H 0.5788 -0.2921 0.3305 0.061 Uiso 1 1 calc R
H17B H 0.6785 -0.2029 0.3806 0.061 Uiso 1 1 calc R
C20 C 0.9612(4) 0.4236(4) 0.3269(2) 0.0352(11) Uani 1 1 d .
H20 H 0.9995 0.4171 0.2840 0.042 Uiso 1 1 calc R
C48 C 0.6059(5) -0.0330(4) 0.1701(3) 0.0546(15) Uani 1 1 d .
H48A H 0.6238 -0.0963 0.1680 0.082 Uiso 1 1 calc R
H48B H 0.5274 -0.0454 0.1692 0.082 Uiso 1 1 calc R
H48C H 0.6424 0.0181 0.2166 0.082 Uiso 1 1 calc R
B1 B 0.2782(5) 0.6033(4) 0.3352(3) 0.0339(13) Uani 1 1 d .
C13 C 0.9359(5) 0.2194(5) 0.5822(3) 0.0592(16) Uani 1 1 d .
H13A H 0.9201 0.2845 0.6033 0.071 Uiso 1 1 calc R
H13B H 0.9776 0.2062 0.6228 0.071 Uiso 1 1 calc R
C45 C 1.0819(5) 0.2754(5) 0.0743(3) 0.0677(19) Uani 1 1 d .
H45A H 1.1263 0.2299 0.0579 0.102 Uiso 1 1 calc R
H45B H 1.1280 0.3458 0.0886 0.102 Uiso 1 1 calc R
H45C H 1.0266 0.2661 0.0331 0.102 Uiso 1 1 calc R
C44 C 1.1117(5) 0.2689(4) 0.2074(3) 0.0548(15) Uani 1 1 d .
H44A H 1.0749 0.2542 0.2505 0.082 Uiso 1 1 calc R
H44B H 1.1569 0.3397 0.2212 0.082 Uiso 1 1 calc R
H44C H 1.1573 0.2240 0.1930 0.082 Uiso 1 1 calc R
C14 C 1.0058(5) 0.2315(5) 0.5204(3) 0.0601(16) Uani 1 1 d .
H14A H 1.0652 0.2957 0.5385 0.072 Uiso 1 1 calc R
H14B H 0.9618 0.2373 0.4774 0.072 Uiso 1 1 calc R
C47 C 0.5837(5) -0.0703(5) 0.0296(3) 0.0674(17) Uani 1 1 d .
H47A H 0.6077 -0.0438 -0.0130 0.101 Uiso 1 1 calc R
H47B H 0.5056 -0.0804 0.0301 0.101 Uiso 1 1 calc R
H47C H 0.5992 -0.1352 0.0247 0.101 Uiso 1 1 calc R
C19 C 0.7394(5) -0.3706(5) 0.3468(3) 0.0651(17) Uani 1 1 d .
H19A H 0.6971 -0.4101 0.2983 0.098 Uiso 1 1 calc R
H19B H 0.7776 -0.4120 0.3657 0.098 Uiso 1 1 calc R
H19C H 0.7921 -0.3099 0.3403 0.098 Uiso 1 1 calc R
C18 C 0.6639(5) -0.3392(4) 0.4026(3) 0.0618(16) Uani 1 1 d .
H18A H 0.6041 -0.3996 0.4035 0.074 Uiso 1 1 calc R
H18B H 0.7042 -0.3103 0.4536 0.074 Uiso 1 1 calc R
C56 C 0.9723(5) 0.5891(5) 0.0836(3) 0.073(2) Uani 1 1 d .
H56A H 0.9257 0.5497 0.0367 0.109 Uiso 1 1 calc R
H56B H 1.0419 0.5740 0.0826 0.109 Uiso 1 1 calc R
H56C H 0.9845 0.6617 0.0886 0.109 Uiso 1 1 calc R
C57 C 0.9826(5) 0.6294(5) 0.2243(3) 0.0561(15) Uani 1 1 d .
H57A H 0.9917 0.7005 0.2256 0.084 Uiso 1 1 calc R
H57B H 1.0540 0.6181 0.2282 0.084 Uiso 1 1 calc R
H57C H 0.9443 0.6134 0.2664 0.084 Uiso 1 1 calc R
C62 C 0.3823(5) 0.4162(4) 0.4047(3) 0.0579(15) Uani 1 1 d .
H62A H 0.3783 0.4681 0.4506 0.069 Uiso 1 1 calc R
H62B H 0.3912 0.4484 0.3626 0.069 Uiso 1 1 calc R
C60 C 0.4577(5) 0.4075(4) 0.2095(3) 0.0531(15) Uani 1 1 d .
H60A H 0.5109 0.4204 0.2529 0.080 Uiso 1 1 calc R
H60B H 0.3976 0.3472 0.2077 0.080 Uiso 1 1 calc R
H60C H 0.4300 0.4662 0.2143 0.080 Uiso 1 1 calc R
C15 C 1.0548(6) 0.1455(5) 0.4929(4) 0.077(2) Uani 1 1 d .
H15A H 1.0916 0.1338 0.5359 0.116 Uiso 1 1 calc R
H15B H 1.1072 0.1633 0.4580 0.116 Uiso 1 1 calc R
H15C H 0.9973 0.0837 0.4670 0.116 Uiso 1 1 calc R
C61 C 0.9173(6) 0.0467(5) 0.2942(3) 0.0676(18) Uani 1 1 d .
H61A H 0.9254 0.0359 0.2400 0.081 Uiso 1 1 calc R
H61B H 0.9906 0.0685 0.3222 0.081 Uiso 1 1 calc R
H1N H 0.764(4) 0.221(4) 0.508(3) 0.047(16) Uiso 1 1 d .
H2N H 0.436(5) -0.182(4) 0.381(3) 0.051(18) Uiso 1 1 d .

loop_
_atom_site_aniso_label
_atom_site_aniso_U_11
_atom_site_aniso_U_22
_atom_site_aniso_U_33
_atom_site_aniso_U_23
_atom_site_aniso_U_13
_atom_site_aniso_U_12
Cu1 0.0291(3) 0.0347(3) 0.0200(3) 0.0077(2) 0.0010(2) 0.0048(2)
Cl3 0.0700(11) 0.0549(9) 0.0571(8) 0.0158(7) 0.0136(7) 0.0303(8)
Cl2 0.1030(16) 0.0883(13) 0.0540(9) 0.0090(8) 0.0083(9) 0.0346(11)
Cl4 0.0773(14) 0.0833(13) 0.0963(13) 0.0273(10) -0.0326(11) 0.0017(10)
Cl1 0.140(2) 0.0950(15) 0.1332(19) 0.0733(14) 0.0046(16) 0.0078(15)
F1 0.054(2) 0.085(2) 0.0469(17) 0.0406(17) 0.0026(15) 0.0073(18)
F2 0.062(2) 0.0495(19) 0.0524(18) 0.0110(15) -0.0047(16) -0.0083(16)
O1 0.042(2) 0.0305(19) 0.0392(18) 0.0101(14) -0.0055(15) 0.0013(16)
F3 0.088(3) 0.0443(19) 0.0549(18) 0.0093(15) -0.0019(17) 0.0259(18)
F4 0.046(2) 0.107(3) 0.060(2) 0.0148(19) 0.0189(17) 0.025(2)
O2 0.036(2) 0.0340(18) 0.0447(18) 0.0121(15) -0.0069(16) -0.0001(16)
N7 0.019(2) 0.0223(18) 0.0269(18) 0.0068(15) 0.0027(15) 0.0066(15)
N8 0.025(2) 0.0247(19) 0.0205(17) 0.0068(14) 0.0016(15) 0.0104(16)
N6 0.032(2) 0.030(2) 0.0210(17) 0.0075(15) 0.0028(16) 0.0078(17)
N2 0.032(3) 0.030(2) 0.032(2) 0.0096(17) 0.0029(19) 0.006(2)
N3 0.028(2) 0.034(2) 0.0245(18) 0.0084(17) 0.0003(17) 0.0067(18)
N1 0.030(2) 0.036(2) 0.039(2) 0.0144(19) -0.0047(18) 0.005(2)
C31 0.020(2) 0.035(3) 0.025(2) 0.0083(19) -0.0025(18) 0.005(2)
C35 0.023(2) 0.026(2) 0.021(2) 0.0050(17) 0.0000(18) 0.0043(19)
C26 0.022(2) 0.022(2) 0.0196(19) 0.0045(17) 0.0023(17) 0.0061(18)
C36 0.023(2) 0.026(2) 0.021(2) 0.0080(17) -0.0004(18) 0.0027(19)
C1 0.030(3) 0.030(2) 0.026(2) 0.0096(19) 0.0042(19) 0.007(2)
C6 0.030(3) 0.032(3) 0.029(2) 0.009(2) 0.007(2) 0.008(2)
C37 0.036(3) 0.026(2) 0.0160(19) 0.0059(17) 0.0034(18) 0.015(2)
C22 0.031(3) 0.024(2) 0.021(2) 0.0057(17) 0.0029(19) 0.005(2)
C29 0.036(3) 0.047(3) 0.033(2) 0.022(2) 0.001(2) 0.016(2)
C33 0.032(3) 0.025(2) 0.025(2) -0.0015(18) 0.0036(19) 0.005(2)
C27 0.021(2) 0.029(2) 0.026(2) 0.0102(18) 0.0011(18) 0.0065(19)
C23 0.027(3) 0.044(3) 0.021(2) 0.0027(19) 0.0042(19) 0.004(2)
N4 0.049(3) 0.046(3) 0.045(2) 0.014(2) -0.005(2) 0.009(2)
C8 0.031(3) 0.025(2) 0.031(2) 0.0082(19) 0.004(2) 0.009(2)
C21 0.025(3) 0.054(3) 0.028(2) 0.005(2) 0.003(2) 0.006(2)
C42 0.030(3) 0.035(3) 0.024(2) 0.0118(19) -0.0011(19) 0.012(2)
C49 0.031(3) 0.023(2) 0.023(2) 0.0067(17) 0.0006(18) 0.012(2)
C10 0.029(3) 0.034(3) 0.037(3) 0.007(2) 0.002(2) 0.006(2)
C30 0.037(3) 0.045(3) 0.023(2) 0.015(2) 0.002(2) 0.015(2)
C34 0.031(3) 0.023(2) 0.026(2) 0.0058(18) 0.0029(19) 0.008(2)
C25 0.022(2) 0.024(2) 0.022(2) 0.0058(17) 0.0031(17) 0.0079(19)
C54 0.027(3) 0.028(2) 0.039(2) 0.011(2) 0.006(2) 0.007(2)
C7 0.026(3) 0.025(2) 0.028(2) 0.0058(18) 0.0036(19) 0.003(2)
C28 0.032(3) 0.034(3) 0.031(2) 0.012(2) 0.004(2) 0.016(2)
N5 0.044(3) 0.045(3) 0.059(3) 0.016(2) 0.017(2) 0.012(2)
C11 0.029(3) 0.027(2) 0.024(2) 0.0018(19) -0.0011(19) 0.012(2)
C39 0.050(4) 0.024(2) 0.041(3) 0.011(2) 0.010(2) 0.016(2)
C5 0.031(3) 0.034(3) 0.028(2) 0.011(2) 0.011(2) 0.011(2)
C32 0.036(3) 0.037(3) 0.021(2) 0.0038(19) 0.000(2) 0.005(2)
C24 0.026(3) 0.040(3) 0.028(2) 0.004(2) 0.002(2) 0.003(2)
C50 0.028(3) 0.029(2) 0.035(2) 0.011(2) 0.003(2) 0.011(2)
C38 0.034(3) 0.029(2) 0.026(2) 0.0124(19) 0.0034(19) 0.010(2)
C3 0.028(3) 0.034(3) 0.027(2) 0.0084(19) 0.005(2) 0.009(2)
C41 0.042(3) 0.041(3) 0.039(3) 0.012(2) 0.009(2) 0.025(3)
C4 0.030(3) 0.039(3) 0.031(2) 0.015(2) 0.006(2) 0.013(2)
C46 0.034(3) 0.022(2) 0.049(3) 0.007(2) 0.003(2) 0.009(2)
C2 0.032(3) 0.035(3) 0.020(2) 0.0090(19) 0.0054(19) 0.008(2)
C52 0.060(4) 0.026(3) 0.071(4) 0.019(3) 0.007(3) 0.020(3)
C9 0.032(3) 0.028(3) 0.037(3) 0.006(2) 0.003(2) 0.008(2)
C40 0.052(4) 0.036(3) 0.043(3) 0.011(2) 0.010(2) 0.029(3)
C12 0.044(3) 0.060(4) 0.045(3) 0.025(3) -0.008(3) 0.003(3)
C43 0.033(3) 0.034(3) 0.040(3) 0.005(2) 0.002(2) 0.016(2)
C51 0.034(3) 0.034(3) 0.061(3) 0.015(2) 0.005(2) 0.017(2)
C53 0.040(3) 0.027(3) 0.058(3) 0.015(2) 0.005(3) 0.009(2)
C16 0.037(3) 0.031(3) 0.046(3) 0.016(2) 0.005(2) 0.012(2)
C55 0.031(3) 0.024(3) 0.071(4) 0.008(2) 0.005(3) -0.001(2)
C58 0.030(3) 0.028(3) 0.047(3) 0.007(2) 0.006(2) 0.012(2)
C59 0.038(3) 0.044(3) 0.066(3) 0.002(3) -0.012(3) 0.008(3)
C17 0.045(4) 0.048(3) 0.066(3) 0.025(3) 0.007(3) 0.015(3)
C20 0.025(3) 0.053(3) 0.020(2) 0.006(2) 0.0032(19) 0.002(2)
C48 0.049(4) 0.049(3) 0.073(4) 0.025(3) 0.024(3) 0.015(3)
B1 0.038(4) 0.030(3) 0.033(3) 0.010(2) 0.008(3) 0.008(3)
C13 0.047(4) 0.064(4) 0.057(3) 0.003(3) -0.015(3) 0.015(3)
C45 0.063(4) 0.058(4) 0.062(4) 0.016(3) 0.009(3) -0.015(3)
C44 0.047(4) 0.049(3) 0.059(3) -0.003(3) -0.017(3) 0.017(3)
C14 0.043(4) 0.066(4) 0.058(3) 0.016(3) -0.006(3) -0.002(3)
C47 0.042(4) 0.071(4) 0.072(4) -0.006(3) -0.002(3) 0.012(3)
C19 0.069(5) 0.068(4) 0.058(3) -0.004(3) 0.006(3) 0.037(4)
C18 0.064(4) 0.056(4) 0.073(4) 0.022(3) 0.010(3) 0.026(3)
C56 0.037(4) 0.105(5) 0.049(3) -0.015(3) 0.009(3) 0.009(4)
C57 0.038(3) 0.078(4) 0.057(3) 0.027(3) 0.007(3) 0.017(3)
C62 0.065(4) 0.053(4) 0.063(3) 0.018(3) 0.012(3) 0.026(3)
C60 0.046(4) 0.044(3) 0.066(4) 0.012(3) 0.021(3) 0.008(3)
C15 0.067(5) 0.087(5) 0.065(4) 0.008(4) 0.011(4) 0.014(4)
C61 0.087(5) 0.074(4) 0.046(3) 0.025(3) 0.014(3) 0.020(4)

loop_
_atom_type_symbol
_atom_type_description
_atom_type_scat_dispersion_real
_atom_type_scat_dispersion_imag
_atom_type_scat_source
Cu Cu 0.3201 1.2651 'International Tables Vol C Tables 4.2.6.8 and 6.1.1.4'
N N 0.0061 0.0033 'International Tables Vol C Tables 4.2.6.8 and 6.1.1.4'
O O 0.0106 0.0060 'International Tables Vol C Tables 4.2.6.8 and 6.1.1.4'
C C 0.0033 0.0016 'International Tables Vol C Tables 4.2.6.8 and 6.1.1.4'
B B 0.0013 0.0007 'International Tables Vol C Tables 4.2.6.8 and 6.1.1.4'
F F 0.0171 0.0103 'International Tables Vol C Tables 4.2.6.8 and 6.1.1.4'
Cl Cl 0.1484 0.1585 'International Tables Vol C Tables 4.2.6.8 and 6.1.1.4'
H H 0.0000 0.0000 'International Tables Vol C Tables 4.2.6.8 and 6.1.1.4'

loop_
_geom_angle_atom_site_label_1
_geom_angle_atom_site_label_2
_geom_angle_atom_site_label_3
_geom_angle
_geom_angle_site_symmetry_3
N3 Cu1 N6 102.87(14) .
N3 Cu1 N7 115.06(14) .
N6 Cu1 N7 123.27(13) .
N3 Cu1 N8 105.25(14) .
N6 Cu1 N8 128.50(14) .
N7 Cu1 N8 80.85(12) .
C26 N7 C49 117.8(3) .
C26 N7 Cu1 112.0(3) .
C49 N7 Cu1 130.2(2) .
C25 N8 C37 116.8(3) .
C25 N8 Cu1 109.2(3) .
C37 N8 Cu1 134.0(2) .
C20 N6 C24 116.0(4) .
C20 N6 Cu1 126.1(3) .
C24 N6 Cu1 117.7(3) .
C5 N2 C16 125.8(4) .
C11 N3 Cu1 167.0(3) .
C3 N1 C12 126.1(4) .
C32 C31 C36 117.0(4) .
C32 C31 C30 126.9(4) .
C36 C31 C30 116.1(4) .
C34 C35 C36 119.9(3) .
C34 C35 C25 135.0(4) .
C36 C35 C25 105.0(3) .
N7 C26 C27 133.9(4) .
N7 C26 C25 118.3(3) .
C27 C26 C25 107.6(3) .
C31 C36 C27 122.9(4) .
C31 C36 C35 122.2(4) .
C27 C36 C35 114.8(3) .
C2 C1 C6 121.3(4) .
C2 C1 C7 118.4(4) .
C6 C1 C7 119.7(4) .
O2 C6 C1 125.7(4) .
O2 C6 C5 117.8(4) .
C1 C6 C5 116.4(4) .
C42 C37 C38 122.1(4) .
C42 C37 N8 117.6(4) .
C38 C37 N8 120.3(4) .
C21 C22 C23 115.7(4) .
C21 C22 C22 122.0(5) 2_766
C23 C22 C22 122.2(5) 2_766
C30 C29 C28 122.1(4) .
C32 C33 C34 122.2(4) .
C28 C27 C36 119.4(4) .
C28 C27 C26 135.2(4) .
C36 C27 C26 105.4(3) .
C24 C23 C22 120.4(4) .
C7 C8 C9 123.4(4) .
C7 C8 C10 121.4(4) .
C9 C8 C10 114.9(4) .
C22 C21 C20 121.2(4) .
C41 C42 C37 117.7(4) .
C41 C42 C43 120.7(4) .
C37 C42 C43 121.5(4) .
C50 C49 C54 122.5(4) .
C50 C49 N7 119.4(4) .
C54 C49 N7 118.1(4) .
N4 C10 C8 176.8(5) .
C29 C30 C31 121.3(4) .
C35 C34 C33 118.0(4) .
N8 C25 C35 133.6(4) .
N8 C25 C26 119.1(3) .
C35 C25 C26 107.1(3) .
C53 C54 C49 117.7(4) .
C53 C54 C55 119.8(4) .
C49 C54 C55 122.5(4) .
C8 C7 C1 127.6(4) .
C8 C7 C11 115.5(4) .
C1 C7 C11 116.7(4) .
C27 C28 C29 118.2(4) .
N3 C11 C7 176.0(4) .
C40 C39 C38 121.8(4) .
N2 C5 C4 125.0(4) .
N2 C5 C6 112.4(4) .
C4 C5 C6 122.6(4) .
C33 C32 C31 120.6(4) .
N6 C24 C23 123.7(4) .
C49 C50 C51 117.1(4) .
C49 C50 C58 122.7(4) .
C51 C50 C58 120.2(4) .
C39 C38 C37 117.1(4) .
C39 C38 C46 120.3(4) .
C37 C38 C46 122.6(4) .
N1 C3 C4 125.5(4) .
N1 C3 C2 112.8(4) .
C4 C3 C2 121.7(4) .
C40 C41 C42 120.7(5) .
C3 C4 C5 119.4(4) .
C47 C46 C48 110.7(4) .
C47 C46 C38 111.4(4) .
C48 C46 C38 110.4(4) .
O1 C2 C1 123.9(4) .
O1 C2 C3 117.7(4) .
C1 C2 C3 118.4(4) .
C53 C52 C51 120.4(4) .
N5 C9 C8 173.3(5) .
C39 C40 C41 120.4(4) .
N1 C12 C13 110.4(4) .
C45 C43 C42 112.0(4) .
C45 C43 C44 110.6(5) .
C42 C43 C44 110.7(4) .
C52 C51 C50 121.6(5) .
C52 C53 C54 120.7(4) .
N2 C16 C17 108.4(4) .
C54 C55 C57 111.5(4) .
C54 C55 C56 111.7(5) .
C57 C55 C56 110.4(4) .
C50 C58 C59 112.4(4) .
C50 C58 C60 110.0(4) .
C59 C58 C60 111.3(4) .
C18 C17 C16 113.6(4) .
N6 C20 C21 122.9(4) .
F2 B1 F4 109.9(4) .
F2 B1 F3 110.6(4) .
F4 B1 F3 106.3(4) .
F2 B1 F1 112.4(4) .
F4 B1 F1 109.1(4) .
F3 B1 F1 108.2(4) .
C14 C13 C12 115.7(5) .
C13 C14 C15 114.5(5) .
C17 C18 C19 110.7(5) .
Cl4 C62 Cl3 111.5(3) .
Cl1 C61 Cl2 111.9(4) .

loop_
_geom_bond_atom_site_label_1
_geom_bond_atom_site_label_2
_geom_bond_distance
_geom_bond_site_symmetry_2
Cu1 N3 1.983(4) .
Cu1 N6 2.001(3) .
Cu1 N7 2.069(3) .
Cu1 N8 2.151(3) .
Cl3 C62 1.766(6) .
Cl2 C61 1.753(7) .
Cl4 C62 1.733(6) .
Cl1 C61 1.746(6) .
F1 B1 1.387(6) .
F2 B1 1.368(6) .
O1 C2 1.237(5) .
F3 B1 1.376(6) .
F4 B1 1.374(6) .
O2 C6 1.227(5) .
N7 C26 1.292(5) .
N7 C49 1.439(5) .
N8 C25 1.289(5) .
N8 C37 1.441(5) .
N6 C20 1.339(6) .
N6 C24 1.345(5) .
N2 C5 1.320(6) .
N2 C16 1.454(6) .
N3 C11 1.149(5) .
N1 C3 1.310(6) .
N1 C12 1.470(6) .
C31 C32 1.404(6) .
C31 C36 1.405(5) .
C31 C30 1.412(6) .
C35 C34 1.374(6) .
C35 C36 1.415(6) .
C35 C25 1.486(5) .
C26 C27 1.473(5) .
C26 C25 1.496(6) .
C36 C27 1.411(6) .
C1 C2 1.426(6) .
C1 C6 1.429(6) .
C1 C7 1.446(6) .
C6 C5 1.533(6) .
C37 C42 1.404(6) .
C37 C38 1.414(6) .
C22 C21 1.379(6) .
C22 C23 1.384(6) .
C22 C22 1.493(8) 2_766
C29 C30 1.369(6) .
C29 C28 1.414(6) .
C33 C32 1.379(6) .
C33 C34 1.419(5) .
C27 C28 1.382(6) .
C23 C24 1.378(6) .
N4 C10 1.151(6) .
C8 C7 1.367(6) .
C8 C9 1.435(6) .
C8 C10 1.436(6) .
C21 C20 1.383(6) .
C42 C41 1.393(6) .
C42 C43 1.521(6) .
C49 C50 1.392(6) .
C49 C54 1.405(6) .
C54 C53 1.398(6) .
C54 C55 1.510(7) .
C7 C11 1.452(6) .
N5 C9 1.143(6) .
C39 C40 1.372(7) .
C39 C38 1.387(6) .
C5 C4 1.385(6) .
C50 C51 1.397(6) .
C50 C58 1.516(6) .
C38 C46 1.534(7) .
C3 C4 1.382(6) .
C3 C2 1.512(6) .
C41 C40 1.388(7) .
C46 C47 1.520(7) .
C46 C48 1.524(7) .
C52 C53 1.375(7) .
C52 C51 1.376(7) .
C12 C13 1.510(7) .
C43 C45 1.512(7) .
C43 C44 1.528(7) .
C16 C17 1.552(7) .
C55 C57 1.522(7) .
C55 C56 1.533(7) .
C58 C59 1.524(7) .
C58 C60 1.528(7) .
C17 C18 1.490(7) .
C13 C14 1.498(8) .
C14 C15 1.516(9) .
C19 C18 1.518(8) .
